data_7245455
loop_
_publ_author_name
'Hughes, David S.'
'Bingham, Ann L.'
'Hursthouse, Michael B.'
'Threlfall, Terry L.'
'Bond, Andrew D.'

_publ_section_title
;
 The extensive solid-form landscape of sulfathiazole: hydrogen-bond
 topology and node shape
;
_journal_name_full CrystEngComm
_journal_paper_doi 10.1039/D2CE00964A
_journal_year 2022
_chemical_formula_moiety 'C9 H9 N3 O2 S2, C3 H7 N O'
_chemical_formula_sum 'C12 H16 N4 O3 S2'
_chemical_formula_weight 328.41
_chemical_name_common 'Sulfathiazole, N-methylacetamide solvate'
_chemical_name_systematic 'Sulfathiazole, N-methylacetamide (1:1) solvate'
_space_group_crystal_system orthorhombic
_space_group_IT_number 61
_space_group_name_Hall '-P 2ac 2ab'
_space_group_name_H-M_alt 'P b c a'
_atom_sites_solution_hydrogens mixed
_atom_sites_solution_primary dual
_atom_sites_solution_secondary difmap
_audit_creation_method SHELXL-2019/1
_audit_update_record
;
2022-07-11 deposited with the CCDC.	2022-08-30 downloaded from the CCDC.
;
_cell_angle_alpha 90
_cell_angle_beta 90
_cell_angle_gamma 90
_cell_formula_units_Z 8
_cell_length_a 10.6023(3)
_cell_length_b 8.1642(2)
_cell_length_c 35.1366(12)
_cell_measurement_reflns_used 10454
_cell_measurement_temperature 150(2)
_cell_measurement_theta_max 27.48
_cell_measurement_theta_min 2.91
_cell_volume 3041.40(15)
_computing_cell_refinement 'HKL Scalepack (Otwinowski & Minor, 1997)'
_computing_data_collection 'COLLECT (Nonius, 1999)'
_computing_data_reduction 'HKL Denzo and Scalepack (Otwinowski & Minor, 1997)'
_computing_molecular_graphics 'Mercury (Macrae et al., 2008)'
_computing_publication_material SHELXL
_computing_structure_refinement 'SHELXL (Sheldrick, 2015)'
_computing_structure_solution 'SHELXT (Sheldrick, 2015)'
_diffrn_ambient_temperature 150(2)
_diffrn_measured_fraction_theta_full 0.901
_diffrn_measured_fraction_theta_max 0.901
_diffrn_measurement_device_type 'Nonius KappaCCD'
_diffrn_measurement_method '\w and \f-scans'
_diffrn_radiation_type MoK\a
_diffrn_radiation_wavelength 0.71073
_diffrn_reflns_av_R_equivalents 0.0513
_diffrn_reflns_av_unetI/netI 0.0664
_diffrn_reflns_Laue_measured_fraction_full 0.901
_diffrn_reflns_Laue_measured_fraction_max 0.901
_diffrn_reflns_limit_h_max 11
_diffrn_reflns_limit_h_min -12
_diffrn_reflns_limit_k_max 9
_diffrn_reflns_limit_k_min -9
_diffrn_reflns_limit_l_max 33
_diffrn_reflns_limit_l_min -41
_diffrn_reflns_number 6860
_diffrn_reflns_point_group_measured_fraction_full 0.901
_diffrn_reflns_point_group_measured_fraction_max 0.901
_diffrn_reflns_theta_full 25.023
_diffrn_reflns_theta_max 25.023
_diffrn_reflns_theta_min 3.011
_diffrn_source 'Enraf Nonius FR591 rotating anode'
_exptl_absorpt_coefficient_mu 0.365
_exptl_absorpt_correction_T_max 0.964
_exptl_absorpt_correction_T_min 0.872
_exptl_absorpt_correction_type multi-scan
_exptl_absorpt_process_details 'SORTAV (Blessing, 1995)'
_exptl_crystal_colour colourless
_exptl_crystal_density_diffrn 1.434
_exptl_crystal_description block
_exptl_crystal_F_000 1376
_exptl_crystal_size_max 0.100
_exptl_crystal_size_mid 0.100
_exptl_crystal_size_min 0.100
_refine_diff_density_max 0.308
_refine_diff_density_min -0.340
_refine_diff_density_rms 0.063
_refine_ls_extinction_method none
_refine_ls_goodness_of_fit_ref 1.031
_refine_ls_hydrogen_treatment mixed
_refine_ls_matrix_type full
_refine_ls_number_parameters 210
_refine_ls_number_reflns 2417
_refine_ls_number_restraints 3
_refine_ls_restrained_S_all 1.032
_refine_ls_R_factor_all 0.0755
_refine_ls_R_factor_gt 0.0444
_refine_ls_shift/su_max 0.001
_refine_ls_shift/su_mean 0.000
_refine_ls_structure_factor_coef Fsqd
_refine_ls_weighting_details 'w=1/[\s^2^(Fo^2^)+(0.0556P)^2^] where P=(Fo^2^+2Fc^2^)/3'
_refine_ls_weighting_scheme calc
_refine_ls_wR_factor_gt 0.0995
_refine_ls_wR_factor_ref 0.1109
_reflns_Friedel_coverage 0.000
_reflns_number_gt 1726
_reflns_number_total 2417
_reflns_threshold_expression 'I > 2\s(I)'
_cod_data_source_file d2ce00964a7.cif
_cod_data_source_block 95
_cod_database_code 7245455
_shelx_shelxl_version_number 2019/1
_shelx_space_group_comment
;
The symmetry employed for this shelxl refinement is uniquely defined
by the following loop, which should always be used as a source of
symmetry information in preference to the above space-group names.
They are only intended as comments.
;
_shelx_estimated_absorpt_t_min 0.964
_shelx_estimated_absorpt_t_max 0.964

loop_
_space_group_symop_operation_xyz
'x, y, z'
'-x+1/2, -y, z+1/2'
'-x, y+1/2, -z+1/2'
'x+1/2, -y+1/2, -z'
'-x, -y, -z'
'x-1/2, y, -z-1/2'
'x, -y-1/2, z-1/2'
'-x-1/2, y-1/2, z'

loop_
_atom_site_label
_atom_site_type_symbol
_atom_site_fract_x
_atom_site_fract_y
_atom_site_fract_z
_atom_site_U_iso_or_equiv
_atom_site_adp_type
_atom_site_occupancy
_atom_site_site_symmetry_order
_atom_site_calc_flag
_atom_site_refinement_flags_posn
_atom_site_refinement_flags_adp
_atom_site_refinement_flags_occupancy
_atom_site_disorder_assembly
_atom_site_disorder_group
S11 S 0.46799(7) 0.61315(9) 0.58669(2) 0.0254(2) Uani 1 1 d . . . . .
S12 S 0.76436(7) 0.67819(10) 0.56177(2) 0.0340(3) Uani 1 1 d . . . . .
O11 O 0.33402(17) 0.6277(2) 0.58228(6) 0.0356(6) Uani 1 1 d . . . . .
O12 O 0.53600(17) 0.7449(2) 0.60488(6) 0.0347(5) Uani 1 1 d . . . . .
N11 N 0.5778(2) -0.0085(3) 0.66582(7) 0.0249(6) Uani 1 1 d D . . . .
H10 H 0.640(2) -0.011(3) 0.6806(8) 0.037 Uiso 1 1 d D U . . .
H11 H 0.569(2) -0.094(3) 0.6529(8) 0.037 Uiso 1 1 d D U . . .
N12 N 0.5192(2) 0.5824(3) 0.54403(6) 0.0223(6) Uani 1 1 d . . . . .
N13 N 0.6809(2) 0.5571(3) 0.50073(7) 0.0267(6) Uani 1 1 d . . . . .
H17 H 0.618(3) 0.504(4) 0.4847(11) 0.076(12) Uiso 1 1 d . . . . .
C11 C 0.5539(2) 0.1376(3) 0.64734(8) 0.0199(6) Uani 1 1 d . . . . .
C12 C 0.4595(2) 0.1466(3) 0.61982(8) 0.0224(7) Uani 1 1 d . . . . .
H12 H 0.413745 0.050734 0.613213 0.027 Uiso 1 1 calc R U . . .
C13 C 0.4318(2) 0.2915(3) 0.60221(8) 0.0246(7) Uani 1 1 d . . . . .
H13 H 0.366430 0.296328 0.583764 0.030 Uiso 1 1 calc R U . . .
C14 C 0.5000(2) 0.4323(3) 0.61139(8) 0.0208(6) Uani 1 1 d . . . . .
C15 C 0.5930(2) 0.4258(3) 0.63902(8) 0.0237(7) Uani 1 1 d . . . . .
H15 H 0.639007 0.521708 0.645437 0.028 Uiso 1 1 calc R U . . .
C16 C 0.6187(2) 0.2795(3) 0.65727(8) 0.0225(7) Uani 1 1 d . . . . .
H16 H 0.680921 0.275860 0.676695 0.027 Uiso 1 1 calc R U . . .
C17 C 0.6396(3) 0.6010(3) 0.53503(8) 0.0232(7) Uani 1 1 d . . . . .
C18 C 0.8076(3) 0.5800(4) 0.49443(9) 0.0348(8) Uani 1 1 d . . . . .
H18 H 0.848460 0.553709 0.471150 0.042 Uiso 1 1 calc R U . . .
C19 C 0.8668(3) 0.6428(4) 0.52433(10) 0.0389(8) Uani 1 1 d . . . . .
H19 H 0.954626 0.665535 0.525089 0.047 Uiso 1 1 calc R U . . .
O31 O 0.7397(2) -0.0091(3) 0.73095(6) 0.0448(6) Uani 0.828(10) 1 d . . P A 1
N31 N 0.8494(3) -0.0366(4) 0.78490(12) 0.0351(14) Uani 0.828(10) 1 d . . P A 1
H31 H 0.920155 -0.015517 0.797027 0.053 Uiso 0.828(10) 1 calc R U P A 1
C31 C 0.9478(3) 0.1184(4) 0.73375(10) 0.0438(9) Uani 0.828(10) 1 d . . P A 1
H31A H 1.014617 0.124262 0.752964 0.066 Uiso 0.828(10) 1 calc R U P A 1
H31B H 0.980655 0.065954 0.710704 0.066 Uiso 0.828(10) 1 calc R U P A 1
H31C H 0.918810 0.229300 0.727606 0.066 Uiso 0.828(10) 1 calc R U P A 1
C32 C 0.8359(5) 0.0168(5) 0.74951(14) 0.0311(12) Uani 0.828(10) 1 d . . P A 1
C33 C 0.7537(3) -0.1264(4) 0.80392(12) 0.0584(11) Uani 0.828(10) 1 d . . P A 1
H33A H 0.782265 -0.154075 0.829662 0.088 Uiso 0.828(10) 1 calc R U P A 1
H33B H 0.676939 -0.059936 0.805457 0.088 Uiso 0.828(10) 1 calc R U P A 1
H33C H 0.735938 -0.227292 0.789792 0.088 Uiso 0.828(10) 1 calc R U P A 1
O31A O 0.7397(2) -0.0091(3) 0.73095(6) 0.0448(6) Uani 0.172(10) 1 d . . P A 2
N31A N 0.912(2) 0.031(2) 0.7618(6) 0.043(7) Uiso 0.172(10) 1 d . . P A 2
H31X H 0.964714 0.015239 0.780747 0.064 Uiso 0.172(10) 1 calc R U P A 2
C31A C 0.7537(3) -0.1264(4) 0.80392(12) 0.0584(11) Uani 0.172(10) 1 d . . P A 2
H31D H 0.668137 -0.169230 0.800481 0.088 Uiso 0.172(10) 1 calc R U P A 2
H31E H 0.811164 -0.216833 0.809942 0.088 Uiso 0.172(10) 1 calc R U P A 2
H31F H 0.754213 -0.046996 0.824837 0.088 Uiso 0.172(10) 1 calc R U P A 2
C32A C 0.801(3) -0.035(3) 0.7639(10) 0.049(10) Uiso 0.172(10) 1 d . . P A 2
C33A C 0.9478(3) 0.1184(4) 0.73375(10) 0.0438(9) Uani 0.172(10) 1 d . . P A 2
H33D H 1.034432 0.155733 0.738113 0.066 Uiso 0.172(10) 1 calc R U P A 2
H33E H 0.944564 0.052934 0.710391 0.066 Uiso 0.172(10) 1 calc R U P A 2
H33F H 0.892062 0.213539 0.731148 0.066 Uiso 0.172(10) 1 calc R U P A 2

loop_
_atom_site_aniso_label
_atom_site_aniso_U_11
_atom_site_aniso_U_22
_atom_site_aniso_U_33
_atom_site_aniso_U_23
_atom_site_aniso_U_13
_atom_site_aniso_U_12
S11 0.0281(5) 0.0283(4) 0.0199(4) -0.0032(4) -0.0005(3) 0.0046(3)
S12 0.0298(5) 0.0463(5) 0.0258(5) -0.0058(4) -0.0062(4) -0.0092(4)
O11 0.0270(12) 0.0486(13) 0.0311(14) 0.0046(11) 0.0032(10) 0.0141(9)
O12 0.0522(13) 0.0265(11) 0.0255(12) -0.0068(10) -0.0016(10) -0.0015(9)
N11 0.0266(14) 0.0274(14) 0.0207(15) -0.0033(12) -0.0015(11) -0.0003(11)
N12 0.0217(13) 0.0319(14) 0.0134(13) -0.0016(11) 0.0010(10) -0.0013(10)
N13 0.0263(15) 0.0379(15) 0.0160(15) -0.0009(12) 0.0008(12) -0.0037(11)
C11 0.0186(14) 0.0296(16) 0.0115(15) -0.0026(13) 0.0042(12) 0.0028(12)
C12 0.0190(15) 0.0301(16) 0.0181(16) -0.0029(14) -0.0026(13) -0.0051(12)
C13 0.0186(14) 0.0373(18) 0.0180(16) -0.0031(15) -0.0029(13) -0.0010(13)
C14 0.0221(15) 0.0271(15) 0.0130(15) -0.0024(13) -0.0011(13) 0.0007(12)
C15 0.0228(16) 0.0303(16) 0.0181(16) -0.0069(14) 0.0026(13) -0.0051(12)
C16 0.0174(14) 0.0320(17) 0.0180(16) -0.0040(14) -0.0025(12) -0.0005(12)
C17 0.0277(17) 0.0245(16) 0.0174(17) 0.0014(14) -0.0025(13) -0.0016(12)
C18 0.0272(19) 0.051(2) 0.0267(19) 0.0019(17) 0.0059(15) -0.0042(13)
C19 0.0252(17) 0.061(2) 0.031(2) 0.0016(18) -0.0003(16) -0.0096(15)
O31 0.0372(13) 0.0651(16) 0.0320(14) -0.0102(13) -0.0166(11) 0.0043(11)
N31 0.037(2) 0.037(2) 0.031(3) -0.0018(18) -0.0156(19) -0.0002(16)
C31 0.042(2) 0.058(2) 0.032(2) -0.0057(19) -0.0016(17) 0.0055(16)
C32 0.031(3) 0.037(3) 0.026(3) -0.011(2) -0.009(2) 0.011(2)
C33 0.062(3) 0.053(2) 0.060(3) 0.011(2) -0.017(2) -0.0191(19)
O31A 0.0372(13) 0.0651(16) 0.0320(14) -0.0102(13) -0.0166(11) 0.0043(11)
C31A 0.062(3) 0.053(2) 0.060(3) 0.011(2) -0.017(2) -0.0191(19)
C33A 0.042(2) 0.058(2) 0.032(2) -0.0057(19) -0.0016(17) 0.0055(16)

loop_
_atom_type_symbol
_atom_type_description
_atom_type_scat_dispersion_real
_atom_type_scat_dispersion_imag
_atom_type_scat_source
C C 0.0033 0.0016 'International Tables Vol C Tables 4.2.6.8 and 6.1.1.4'
H H 0.0000 0.0000 'International Tables Vol C Tables 4.2.6.8 and 6.1.1.4'
N N 0.0061 0.0033 'International Tables Vol C Tables 4.2.6.8 and 6.1.1.4'
O O 0.0106 0.0060 'International Tables Vol C Tables 4.2.6.8 and 6.1.1.4'
S S 0.1246 0.1234 'International Tables Vol C Tables 4.2.6.8 and 6.1.1.4'

loop_
_geom_angle_atom_site_label_1
_geom_angle_atom_site_label_2
_geom_angle_atom_site_label_3
_geom_angle
_geom_angle_site_symmetry_1
_geom_angle_site_symmetry_3
_geom_angle_publ_flag
O11 S11 O12 118.72(12) . . ?
O11 S11 N12 104.23(12) . . ?
O12 S11 N12 111.04(12) . . ?
O11 S11 C14 108.44(12) . . ?
O12 S11 C14 108.22(12) . . ?
N12 S11 C14 105.36(12) . . ?
C19 S12 C17 90.35(15) . . ?
C11 N11 H10 117.1(19) . . ?
C11 N11 H11 116.6(19) . . ?
H10 N11 H11 113.4(17) . . ?
C17 N12 S11 121.9(2) . . ?
C17 N13 C18 115.5(3) . . ?
C17 N13 H17 115(2) . . ?
C18 N13 H17 129(2) . . ?
N11 C11 C16 120.7(3) . . ?
N11 C11 C12 120.2(2) . . ?
C16 C11 C12 119.0(3) . . ?
C13 C12 C11 121.0(3) . . ?
C13 C12 H12 119.5 . . ?
C11 C12 H12 119.5 . . ?
C12 C13 C14 119.8(3) . . ?
C12 C13 H13 120.1 . . ?
C14 C13 H13 120.1 . . ?
C15 C14 C13 119.9(3) . . ?
C15 C14 S11 121.3(2) . . ?
C13 C14 S11 118.7(2) . . ?
C16 C15 C14 119.9(2) . . ?
C16 C15 H15 120.0 . . ?
C14 C15 H15 120.0 . . ?
C15 C16 C11 120.4(3) . . ?
C15 C16 H16 119.8 . . ?
C11 C16 H16 119.8 . . ?
N12 C17 N13 120.2(3) . . ?
N12 C17 S12 130.2(2) . . ?
N13 C17 S12 109.6(2) . . ?
C19 C18 N13 112.8(3) . . ?
C19 C18 H18 123.6 . . ?
N13 C18 H18 123.6 . . ?
C18 C19 S12 111.7(2) . . ?
C18 C19 H19 124.1 . . ?
S12 C19 H19 124.1 . . ?
C32 N31 C33 122.3(5) . . ?
C32 N31 H31 118.8 . . ?
C33 N31 H31 118.8 . . ?
C32 C31 H31A 109.5 . . ?
C32 C31 H31B 109.5 . . ?
H31A C31 H31B 109.5 . . ?
C32 C31 H31C 109.5 . . ?
H31A C31 H31C 109.5 . . ?
H31B C31 H31C 109.5 . . ?
O31 C32 N31 122.1(5) . . ?
O31 C32 C31 122.5(4) . . ?
N31 C32 C31 115.4(4) . . ?
N31 C33 H33A 109.5 . . ?
N31 C33 H33B 109.5 . . ?
H33A C33 H33B 109.5 . . ?
N31 C33 H33C 109.5 . . ?
H33A C33 H33C 109.5 . . ?
H33B C33 H33C 109.5 . . ?
C33A N31A C32A 123(3) . . ?
C33A N31A H31X 118.4 . . ?
C32A N31A H31X 118.4 . . ?
C32A C31A H31D 109.5 . . ?
C32A C31A H31E 109.5 . . ?
H31D C31A H31E 109.5 . . ?
C32A C31A H31F 109.5 . . ?
H31D C31A H31F 109.5 . . ?
H31E C31A H31F 109.5 . . ?
N31A C32A O31A 109(3) . . ?
N31A C32A C31A 120(3) . . ?
O31A C32A C31A 131(2) . . ?
N31A C33A H33D 109.5 . . ?
N31A C33A H33E 109.5 . . ?
H33D C33A H33E 109.5 . . ?
N31A C33A H33F 109.5 . . ?
H33D C33A H33F 109.5 . . ?
H33E C33A H33F 109.5 . . ?

loop_
_geom_bond_atom_site_label_1
_geom_bond_atom_site_label_2
_geom_bond_distance
_geom_bond_site_symmetry_2
_geom_bond_publ_flag
S11 O11 1.4337(19) . ?
S11 O12 1.4443(19) . ?
S11 N12 1.614(2) . ?
S11 C14 1.746(3) . ?
S12 C19 1.730(3) . ?
S12 C17 1.740(3) . ?
N11 C11 1.381(3) . ?
N11 H10 0.839(19) . ?
N11 H11 0.84(2) . ?
N12 C17 1.324(3) . ?
N13 C17 1.332(4) . ?
N13 C18 1.374(3) . ?
N13 H17 0.97(4) . ?
C11 C16 1.391(4) . ?
C11 C12 1.393(4) . ?
C12 C13 1.367(4) . ?
C12 H12 0.9500 . ?
C13 C14 1.395(3) . ?
C13 H13 0.9500 . ?
C14 C15 1.384(4) . ?
C15 C16 1.383(4) . ?
C15 H15 0.9500 . ?
C16 H16 0.9500 . ?
C18 C19 1.327(4) . ?
C18 H18 0.9500 . ?
C19 H19 0.9500 . ?
O31 C32 1.229(6) . ?
N31 C32 1.325(7) . ?
N31 C33 1.419(5) . ?
N31 H31 0.8800 . ?
C31 C32 1.550(7) . ?
C31 H31A 0.9800 . ?
C31 H31B 0.9800 . ?
C31 H31C 0.9800 . ?
C33 H33A 0.9800 . ?
C33 H33B 0.9800 . ?
C33 H33C 0.9800 . ?
O31A C32A 1.34(4) . ?
N31A C33A 1.28(2) . ?
N31A C32A 1.29(4) . ?
N31A H31X 0.8800 . ?
C31A C32A 1.67(3) . ?
C31A H31D 0.9800 . ?
C31A H31E 0.9800 . ?
C31A H31F 0.9800 . ?
C33A H33D 0.9800 . ?
C33A H33E 0.9800 . ?
C33A H33F 0.9800 . ?

loop_
_geom_hbond_atom_site_label_D
_geom_hbond_atom_site_label_H
_geom_hbond_atom_site_label_A
_geom_hbond_distance_DH
_geom_hbond_distance_HA
_geom_hbond_distance_DA
_geom_hbond_angle_DHA
_geom_hbond_site_symmetry_A
_geom_hbond_publ_flag
N11 H10 O31^a 0.839(19) 2.06(2) 2.860(3) 159(3) . yes
N11 H11 O12 0.84(2) 2.17(2) 2.972(3) 161(3) 1_545 yes
N13 H17 N12 0.97(4) 1.91(4) 2.876(3) 173(3) 5_666 yes
N31^a H31^a N11 0.88 2.12 2.986(4) 167.2 6_657 yes
N31A^b H31X^b N11 0.88 2.24 3.11(2) 171.6 6_657 yes

loop_
_geom_torsion_atom_site_label_1
_geom_torsion_atom_site_label_2
_geom_torsion_atom_site_label_3
_geom_torsion_atom_site_label_4
_geom_torsion
_geom_torsion_site_symmetry_1
_geom_torsion_site_symmetry_2
_geom_torsion_site_symmetry_3
_geom_torsion_site_symmetry_4
_geom_torsion_publ_flag
O11 S11 N12 C17 163.7(2) . . . . ?
O12 S11 N12 C17 34.8(2) . . . . ?
C14 S11 N12 C17 -82.2(2) . . . . ?
N11 C11 C12 C13 177.8(2) . . . . ?
C16 C11 C12 C13 1.2(4) . . . . ?
C11 C12 C13 C14 0.9(4) . . . . ?
C12 C13 C14 C15 -1.8(4) . . . . ?
C12 C13 C14 S11 176.8(2) . . . . ?
O11 S11 C14 C15 -139.9(2) . . . . ?
O12 S11 C14 C15 -9.8(3) . . . . ?
N12 S11 C14 C15 109.0(2) . . . . ?
O11 S11 C14 C13 41.6(2) . . . . ?
O12 S11 C14 C13 171.7(2) . . . . ?
N12 S11 C14 C13 -69.5(2) . . . . ?
C13 C14 C15 C16 0.5(4) . . . . ?
S11 C14 C15 C16 -178.0(2) . . . . ?
C14 C15 C16 C11 1.7(4) . . . . ?
N11 C11 C16 C15 -179.1(2) . . . . ?
C12 C11 C16 C15 -2.5(4) . . . . ?
S11 N12 C17 N13 172.4(2) . . . . ?
S11 N12 C17 S12 -7.4(3) . . . . ?
C18 N13 C17 N12 -179.4(2) . . . . ?
C18 N13 C17 S12 0.5(3) . . . . ?
C19 S12 C17 N12 179.1(3) . . . . ?
C19 S12 C17 N13 -0.8(2) . . . . ?
C17 N13 C18 C19 0.1(4) . . . . ?
N13 C18 C19 S12 -0.7(4) . . . . ?
C17 S12 C19 C18 0.8(3) . . . . ?
C33 N31 C32 O31 -0.3(5) . . . . ?
C33 N31 C32 C31 177.8(3) . . . . ?
C33A N31A C32A O31A 6(3) . . . . ?
C33A N31A C32A C31A -172.0(14) . . . . ?
